data_7003311
loop_
_publ_author_name
'Ohta, Hidetoshi'
'Fujihara, Tetsuaki'
'Tsuji, Yasushi'

_publ_section_title
;
 N-Heterocyclic carbene ligands bearing hydrophilic and/or hydrophobic
 chains: Rh(i) and Pd(ii) complexes and their catalytic activity
;
_journal_issue 3
_journal_name_full 'Dalton Transactions'
_journal_page_first 379
_journal_paper_doi 10.1039/b715412g
_journal_year 2008
_chemical_formula_moiety 'C31 H40 Cl N2 O6 Rh '
_chemical_formula_sum 'C31 H40 Cl N2 O6 Rh'
_chemical_formula_weight 675.03
_space_group_IT_number 14
_symmetry_cell_setting monoclinic
_symmetry_Int_Tables_number 14
_symmetry_space_group_name_Hall '-P 2ybc'
_symmetry_space_group_name_H-M 'P 1 21/c 1'
_cell_angle_alpha 90.0000
_cell_angle_beta 96.826(3)
_cell_angle_gamma 90.0000
_cell_formula_units_Z 4
_cell_length_a 9.9534(4)
_cell_length_b 22.3490(9)
_cell_length_c 13.4724(6)
_cell_measurement_reflns_used 8159
_cell_measurement_temperature 153.1
_cell_measurement_theta_max 27.5
_cell_measurement_theta_min 3.0
_cell_volume 2975.7(2)
_computing_cell_refinement CrystalClear
_computing_data_collection CrystalClear
_computing_data_reduction CrystalStructure
_computing_publication_material 'CrystalStructure 3.8'
_computing_structure_refinement CRYSTALS
_computing_structure_solution SHELXS97
_diffrn_detector_area_resol_mean 14.63
_diffrn_measured_fraction_theta_full 0.994
_diffrn_measured_fraction_theta_max 0.994
_diffrn_measurement_device_type 'Rigaku Saturn'
_diffrn_measurement_method \w
_diffrn_radiation_type 'Mo K\a'
_diffrn_radiation_wavelength 0.71070
_diffrn_reflns_av_R_equivalents 0.048
_diffrn_reflns_limit_h_max 12
_diffrn_reflns_limit_h_min -12
_diffrn_reflns_limit_k_max 29
_diffrn_reflns_limit_k_min -25
_diffrn_reflns_limit_l_max 17
_diffrn_reflns_limit_l_min -17
_diffrn_reflns_number 22286
_diffrn_reflns_theta_full 27.47
_diffrn_reflns_theta_max 27.47
_exptl_absorpt_coefficient_mu 0.709
_exptl_absorpt_correction_T_max 0.958
_exptl_absorpt_correction_T_min 0.891
_exptl_absorpt_correction_type multi-scan
_exptl_absorpt_process_details 'Jacobson, R. (1998) Private communication'
_exptl_crystal_colour yellow
_exptl_crystal_density_diffrn 1.507
_exptl_crystal_density_method 'not measured'
_exptl_crystal_description prism
_exptl_crystal_F_000 1400.00
_exptl_crystal_size_max 0.18
_exptl_crystal_size_mid 0.14
_exptl_crystal_size_min 0.06
_refine_diff_density_max 0.65
_refine_diff_density_min -0.82
_refine_ls_extinction_method none
_refine_ls_goodness_of_fit_ref 1.002
_refine_ls_hydrogen_treatment refall
_refine_ls_number_parameters 410
_refine_ls_number_reflns 6767
_refine_ls_R_factor_gt 0.0425
_refine_ls_shift/su_max 0.0000
_refine_ls_structure_factor_coef Fsqd
_refine_ls_weighting_details 'w = 1/[0.0006Fo^2^ + 0.6100\s(Fo^2^)]/(4Fo^2^)'
_refine_ls_weighting_scheme calc
_refine_ls_wR_factor_ref 0.1150
_reflns_number_gt 5272
_reflns_number_total 6767
_reflns_threshold_expression F^2^>2.0\s(F^2^)
_cod_data_source_file b715412g.txt
_cod_data_source_block 5d
_cod_original_formula_sum 'C31 H40 Cl N2 O6 Rh '
_cod_database_code 7003311

loop_
_symmetry_equiv_pos_site_id
_symmetry_equiv_pos_as_xyz
1 +X,+Y,+Z
2 -X,1/2+Y,1/2-Z
3 -X,-Y,-Z
4 +X,1/2-Y,1/2+Z

loop_
_atom_site_label
_atom_site_type_symbol
_atom_site_fract_x
_atom_site_fract_y
_atom_site_fract_z
_atom_site_U_iso_or_equiv
_atom_site_adp_type
_atom_site_occupancy
_atom_site_symmetry_multiplicity
_atom_site_calc_flag
_atom_site_refinement_flags
_atom_site_disorder_assembly
_atom_site_disorder_group
Rh(1) Rh 1.19403(2) 0.636530(10) 0.29821(2) 0.01688(7) Uani 1.00 1 d . . .
Cl(1) Cl 1.04854(8) 0.63825(4) 0.14333(6) 0.0225(2) Uani 1.00 1 d . . .
O(1) O 0.8076(2) 0.93699(10) 0.30339(18) 0.0270(6) Uani 1.00 1 d . . .
O(2) O 0.6656(2) 0.88751(11) 0.14235(17) 0.0245(6) Uani 1.00 1 d . . .
O(3) O 0.6757(2) 0.76979(10) 0.10689(16) 0.0227(6) Uani 1.00 1 d . . .
O(4) O 0.7864(2) 0.33033(10) 0.26385(17) 0.0247(6) Uani 1.00 1 d . . .
O(5) O 0.6219(2) 0.38183(10) 0.11673(17) 0.0231(6) Uani 1.00 1 d . . .
O(6) O 0.6323(2) 0.49818(10) 0.07952(18) 0.0285(6) Uani 1.00 1 d . . .
N(1) N 0.9609(2) 0.67763(12) 0.41397(19) 0.0174(6) Uani 1.00 1 d . . .
N(2) N 0.9579(2) 0.58327(12) 0.38780(19) 0.0173(6) Uani 1.00 1 d . . .
C(1) C 1.0277(3) 0.63344(14) 0.3713(2) 0.0180(7) Uani 1.00 1 d . . .
C(2) C 0.8506(3) 0.65507(15) 0.4565(2) 0.0209(8) Uani 1.00 1 d . . .
C(3) C 0.8496(3) 0.59590(15) 0.4404(2) 0.0196(7) Uani 1.00 1 d . . .
C(4) C 0.9984(3) 0.74113(14) 0.4126(2) 0.0207(8) Uani 1.00 1 d . . .
C(5) C 1.0003(3) 0.52355(14) 0.3589(2) 0.0204(8) Uani 1.00 1 d . . .
C(6) C 0.9030(3) 0.77835(14) 0.3430(2) 0.0186(7) Uani 1.00 1 d . . .
C(7) C 0.8975(3) 0.83954(15) 0.3610(2) 0.0204(8) Uani 1.00 1 d . . .
C(8) C 0.8188(3) 0.87652(14) 0.2939(2) 0.0211(8) Uani 1.00 1 d . . .
C(9) C 0.7440(3) 0.85153(14) 0.2095(2) 0.0205(8) Uani 1.00 1 d . . .
C(10) C 0.7503(3) 0.79013(15) 0.1925(2) 0.0195(8) Uani 1.00 1 d . . .
C(11) C 0.8300(3) 0.75365(15) 0.2598(2) 0.0209(8) Uani 1.00 1 d . . .
C(12) C 0.8905(3) 0.48785(14) 0.2987(2) 0.0186(7) Uani 1.00 1 d . . .
C(13) C 0.8861(3) 0.42662(14) 0.3165(2) 0.0204(8) Uani 1.00 1 d . . .
C(14) C 0.7982(3) 0.39119(14) 0.2550(2) 0.0207(8) Uani 1.00 1 d . . .
C(15) C 0.7128(3) 0.41645(15) 0.1763(2) 0.0196(7) Uani 1.00 1 d . . .
C(16) C 0.7176(3) 0.47844(15) 0.1599(2) 0.0206(8) Uani 1.00 1 d . . .
C(17) C 0.8055(3) 0.51413(15) 0.2212(2) 0.0206(8) Uani 1.00 1 d . . .
C(18) C 0.8950(3) 0.96487(16) 0.3824(2) 0.0295(9) Uani 1.00 1 d . . .
C(19) C 0.5293(3) 0.89279(18) 0.1674(2) 0.0330(10) Uani 1.00 1 d . . .
C(20) C 0.6912(3) 0.70827(15) 0.0822(2) 0.0283(9) Uani 1.00 1 d . . .
C(21) C 0.8774(3) 0.30248(15) 0.3403(2) 0.0245(8) Uani 1.00 1 d . . .
C(22) C 0.6843(3) 0.34947(18) 0.0431(2) 0.0333(10) Uani 1.00 1 d . . .
C(23) C 0.6292(3) 0.56089(15) 0.0610(2) 0.0279(9) Uani 1.00 1 d . . .
C(24) C 1.3706(3) 0.60737(17) 0.2252(2) 0.0267(9) Uani 1.00 1 d . . .
C(25) C 1.3670(3) 0.66878(16) 0.2253(2) 0.0241(8) Uani 1.00 1 d . . .
C(26) C 1.4501(3) 0.70967(18) 0.2973(2) 0.0348(10) Uani 1.00 1 d . . .
C(27) C 1.4549(3) 0.68940(18) 0.4063(2) 0.0313(9) Uani 1.00 1 d . . .
C(28) C 1.3259(3) 0.65859(17) 0.4282(2) 0.0252(8) Uani 1.00 1 d . . .
C(29) C 1.3059(3) 0.59667(16) 0.4231(2) 0.0240(8) Uani 1.00 1 d . . .
C(30) C 1.4035(3) 0.55145(18) 0.3891(2) 0.0327(10) Uani 1.00 1 d . . .
C(31) C 1.4666(3) 0.57010(18) 0.2959(2) 0.0351(10) Uani 1.00 1 d . . .
H(1) H 0.7921 0.6785 0.4903 0.025 Uiso 1.00 1 c R . .
H(2) H 0.7894 0.5662 0.4527 0.023 Uiso 1.00 1 c R . .
H(3) H 1.0935 0.7424 0.3914 0.024 Uiso 1.00 1 c R . .
H(4) H 1.0051 0.7586 0.4812 0.024 Uiso 1.00 1 c R . .
H(5) H 1.0767 0.5305 0.3205 0.024 Uiso 1.00 1 c R . .
H(6) H 1.0366 0.5014 0.4220 0.024 Uiso 1.00 1 c R . .
H(7) H 0.9453 0.8565 0.4213 0.024 Uiso 1.00 1 c R . .
H(8) H 0.8347 0.7122 0.2451 0.025 Uiso 1.00 1 c R . .
H(9) H 0.9446 0.4110 0.3722 0.024 Uiso 1.00 1 c R . .
H(10) H 0.8201 0.5553 0.2075 0.025 Uiso 1.00 1 c R . .
H(11) H 0.9954 0.9547 0.3788 0.036 Uiso 1.00 1 c R . .
H(12) H 0.8807 1.0086 0.3723 0.036 Uiso 1.00 1 c R . .
H(13) H 0.8730 0.9531 0.4507 0.036 Uiso 1.00 1 c R . .
H(14) H 0.4827 0.8551 0.1654 0.040 Uiso 1.00 1 c R . .
H(15) H 0.4806 0.9238 0.1150 0.040 Uiso 1.00 1 c R . .
H(16) H 0.6393 0.7038 0.0114 0.033 Uiso 1.00 1 c R . .
H(17) H 0.7909 0.6983 0.0787 0.033 Uiso 1.00 1 c R . .
H(18) H 0.5963 0.5806 0.1185 0.033 Uiso 1.00 1 c R . .
H(19) H 1.4149 0.7526 0.2910 0.042 Uiso 1.00 1 c R . .
H(20) H 0.8605 0.2586 0.3327 0.029 Uiso 1.00 1 c R . .
H(21) H 0.8527 0.3167 0.4064 0.029 Uiso 1.00 1 c R . .
H(22) H 1.3259 0.6879 0.1643 0.030 Uiso 1.00 1 c R . .
H(23) H 1.3333 0.5869 0.1684 0.033 Uiso 1.00 1 c R . .
H(24) H 1.4714 0.5394 0.4462 0.039 Uiso 1.00 1 c R . .
H(25) H 1.2459 0.5802 0.4664 0.028 Uiso 1.00 1 c R . .
H(26) H 0.5308 0.9077 0.2284 0.040 Uiso 1.00 1 c R . .
H(27) H 0.6561 0.6836 0.1315 0.033 Uiso 1.00 1 c R . .
H(28) H 0.7227 0.5763 0.0502 0.033 Uiso 1.00 1 c R . .
H(29) H 0.5719 0.5664 0.0039 0.033 Uiso 1.00 1 c R . .
H(30) H 0.7383 0.3779 0.0078 0.040 Uiso 1.00 1 c R . .
H(31) H 0.7397 0.3171 0.0731 0.040 Uiso 1.00 1 c R . .
H(32) H 1.5403 0.7129 0.2762 0.042 Uiso 1.00 1 c R . .
H(33) H 1.4719 0.7229 0.4478 0.037 Uiso 1.00 1 c R . .
H(34) H 1.5406 0.6596 0.4224 0.037 Uiso 1.00 1 c R . .
H(35) H 1.5558 0.5932 0.3178 0.042 Uiso 1.00 1 c R . .
H(36) H 1.4948 0.5340 0.2605 0.042 Uiso 1.00 1 c R . .
H(37) H 1.3554 0.5136 0.3716 0.039 Uiso 1.00 1 c R . .
H(38) H 1.2733 0.6808 0.4731 0.029 Uiso 1.00 1 c R . .
H(39) H 0.9683 0.3134 0.3336 0.029 Uiso 1.00 1 c R . .
H(40) H 0.6109 0.3326 -0.0035 0.040 Uiso 1.00 1 c R . .

loop_
_atom_site_aniso_label
_atom_site_aniso_U_11
_atom_site_aniso_U_22
_atom_site_aniso_U_33
_atom_site_aniso_U_12
_atom_site_aniso_U_13
_atom_site_aniso_U_23
Rh(1) 0.01392(14) 0.02076(15) 0.01561(14) 0.00100(9) 0.00025(10) 0.00081(9)
Cl(1) 0.0221(4) 0.0263(4) 0.0180(3) 0.0015(3) -0.0021(3) 0.0005(3)
O(1) 0.0317(13) 0.0161(12) 0.0322(13) 0.0006(10) -0.0001(10) -0.0011(10)
O(2) 0.0206(12) 0.0254(12) 0.0273(12) 0.0043(9) 0.0015(9) 0.0079(10)
O(3) 0.0221(11) 0.0227(12) 0.0218(12) -0.0018(9) -0.0039(9) 0.0017(9)
O(4) 0.0292(13) 0.0174(11) 0.0252(12) -0.0019(10) -0.0059(10) 0.0023(9)
O(5) 0.0203(11) 0.0235(12) 0.0245(12) 0.0001(9) -0.0022(9) -0.0041(9)
O(6) 0.0330(14) 0.0197(12) 0.0293(13) 0.0060(10) -0.0113(10) 0.0026(10)
N(1) 0.0151(12) 0.0170(13) 0.0197(13) 0.0009(10) 0.0005(10) 0.0010(10)
N(2) 0.0128(12) 0.0193(13) 0.0195(13) 0.0010(10) 0.0005(10) 0.0006(10)
C(1) 0.0160(15) 0.0218(16) 0.0148(15) -0.0005(12) -0.0037(11) 0.0018(12)
C(2) 0.0183(16) 0.0250(17) 0.0193(16) 0.0026(13) 0.0021(12) -0.0004(13)
C(3) 0.0136(14) 0.0253(17) 0.0199(15) -0.0033(12) 0.0016(12) 0.0026(13)
C(4) 0.0200(16) 0.0164(15) 0.0239(16) -0.0010(12) -0.0041(12) -0.0004(12)
C(5) 0.0181(15) 0.0168(15) 0.0254(17) 0.0011(12) -0.0016(13) -0.0012(13)
C(6) 0.0157(15) 0.0186(16) 0.0213(16) -0.0009(12) 0.0011(12) 0.0014(12)
C(7) 0.0178(15) 0.0219(16) 0.0214(16) -0.0028(13) 0.0018(12) -0.0009(13)
C(8) 0.0220(16) 0.0155(15) 0.0272(17) 0.0004(12) 0.0085(13) -0.0017(13)
C(9) 0.0188(16) 0.0190(16) 0.0236(16) 0.0012(12) 0.0023(13) 0.0048(13)
C(10) 0.0147(14) 0.0245(17) 0.0187(15) -0.0033(12) 0.0001(12) 0.0012(12)
C(11) 0.0198(16) 0.0194(16) 0.0232(16) -0.0007(12) 0.0004(13) 0.0014(13)
C(12) 0.0189(15) 0.0176(16) 0.0195(15) 0.0008(12) 0.0032(12) -0.0032(12)
C(13) 0.0182(15) 0.0209(16) 0.0211(16) 0.0021(12) -0.0015(12) 0.0007(13)
C(14) 0.0198(16) 0.0174(15) 0.0250(17) 0.0007(12) 0.0033(13) -0.0011(13)
C(15) 0.0156(15) 0.0215(16) 0.0211(16) -0.0007(12) -0.0003(12) -0.0020(13)
C(16) 0.0190(15) 0.0210(16) 0.0209(16) 0.0046(12) -0.0008(12) 0.0029(12)
C(17) 0.0191(16) 0.0188(16) 0.0242(17) 0.0010(12) 0.0036(13) 0.0023(13)
C(18) 0.036(2) 0.0221(18) 0.0317(19) -0.0050(15) 0.0076(16) -0.0032(15)
C(19) 0.0221(18) 0.039(2) 0.038(2) 0.0072(16) 0.0040(15) 0.0095(17)
C(20) 0.0298(19) 0.0272(19) 0.0257(18) 0.0018(15) -0.0061(14) -0.0034(14)
C(21) 0.0241(17) 0.0215(17) 0.0270(17) 0.0022(13) -0.0005(14) 0.0023(14)
C(22) 0.034(2) 0.037(2) 0.0279(19) 0.0035(16) 0.0009(16) -0.0077(16)
C(23) 0.0279(18) 0.0233(18) 0.0308(19) 0.0061(14) -0.0039(14) 0.0059(14)
C(24) 0.0207(17) 0.036(2) 0.0247(17) 0.0066(15) 0.0084(14) -0.0021(15)
C(25) 0.0185(16) 0.036(2) 0.0207(16) -0.0013(14) 0.0124(13) 0.0044(14)
C(26) 0.0255(19) 0.042(2) 0.037(2) -0.0092(16) 0.0058(16) 0.0021(17)
C(27) 0.0205(17) 0.039(2) 0.033(2) -0.0057(15) -0.0017(14) -0.0087(16)
C(28) 0.0190(16) 0.039(2) 0.0156(15) 0.0024(14) -0.0050(12) -0.0053(14)
C(29) 0.0175(15) 0.0329(19) 0.0203(16) 0.0024(14) -0.0026(12) 0.0054(14)
C(30) 0.0263(18) 0.037(2) 0.034(2) 0.0117(16) -0.0009(15) 0.0061(16)
C(31) 0.029(2) 0.043(2) 0.034(2) 0.0148(17) 0.0062(16) 0.0045(17)

loop_
_atom_type_symbol
_atom_type_description
_atom_type_scat_dispersion_real
_atom_type_scat_dispersion_imag
_atom_type_scat_source
C C 0.003 0.002
;
International Tables for Crystallography
(1992, Vol. C, Tables 4.2.6.8 and 6.1.1.4)
;
H H 0.000 0.000
;
International Tables for Crystallography
(1992, Vol. C, Table 6.1.1.4)
;
N N 0.006 0.003
;
International Tables for Crystallography
(1992, Vol. C, Tables 4.2.6.8 and 6.1.1.4)
;
O O 0.011 0.006
;
International Tables for Crystallography
(1992, Vol. C, Tables 4.2.6.8 and 6.1.1.4)
;
Cl Cl 0.148 0.159
;
International Tables for Crystallography
(1992, Vol. C, Tables 4.2.6.8 and 6.1.1.4)
;
Rh Rh -1.118 0.919
;
International Tables for Crystallography
(1992, Vol. C, Tables 4.2.6.8 and 6.1.1.4)
;

loop_
_geom_angle_atom_site_label_1
_geom_angle_atom_site_label_2
_geom_angle_atom_site_label_3
_geom_angle
_geom_angle_publ_flag
_geom_angle_site_symmetry_1
_geom_angle_site_symmetry_2
_geom_angle_site_symmetry_3
Cl(1) Rh(1) C(1) 88.85(8) yes . . .
Cl(1) Rh(1) C(24) 92.72(8) yes . . .
Cl(1) Rh(1) C(25) 91.72(8) yes . . .
Cl(1) Rh(1) C(28) 165.44(10) yes . . .
Cl(1) Rh(1) C(29) 155.81(9) yes . . .
C(1) Rh(1) C(24) 160.86(13) yes . . .
C(1) Rh(1) C(25) 162.82(12) yes . . .
C(1) Rh(1) C(28) 93.88(12) yes . . .
C(1) Rh(1) C(29) 88.96(12) yes . . .
C(24) Rh(1) C(25) 36.25(13) yes . . .
C(24) Rh(1) C(28) 89.38(12) yes . . .
C(24) Rh(1) C(29) 81.83(12) yes . . .
C(25) Rh(1) C(28) 81.50(12) yes . . .
C(25) Rh(1) C(29) 97.36(12) yes . . .
C(28) Rh(1) C(29) 38.70(13) yes . . .
C(8) O(1) C(18) 116.8(2) yes . . .
C(9) O(2) C(19) 111.6(2) yes . . .
C(10) O(3) C(20) 116.9(2) yes . . .
C(14) O(4) C(21) 116.2(2) yes . . .
C(15) O(5) C(22) 112.3(2) yes . . .
C(16) O(6) C(23) 117.1(2) yes . . .
C(1) N(1) C(2) 111.2(2) yes . . .
C(1) N(1) C(4) 124.1(2) yes . . .
C(2) N(1) C(4) 124.7(2) yes . . .
C(1) N(2) C(3) 111.2(2) yes . . .
C(1) N(2) C(5) 122.8(2) yes . . .
C(3) N(2) C(5) 125.9(2) yes . . .
Rh(1) C(1) N(1) 130.7(2) yes . . .
Rh(1) C(1) N(2) 125.0(2) yes . . .
N(1) C(1) N(2) 104.3(2) yes . . .
N(1) C(2) C(3) 106.4(2) yes . . .
N(2) C(3) C(2) 107.0(2) yes . . .
N(1) C(4) C(6) 113.6(2) yes . . .
N(2) C(5) C(12) 114.3(2) yes . . .
C(4) C(6) C(7) 118.0(2) yes . . .
C(4) C(6) C(11) 121.2(2) yes . . .
C(7) C(6) C(11) 120.6(2) yes . . .
C(6) C(7) C(8) 120.0(2) yes . . .
O(1) C(8) C(7) 124.9(2) yes . . .
O(1) C(8) C(9) 115.5(2) yes . . .
C(7) C(8) C(9) 119.6(2) yes . . .
O(2) C(9) C(8) 120.3(2) yes . . .
O(2) C(9) C(10) 119.9(2) yes . . .
C(8) C(9) C(10) 119.8(2) yes . . .
O(3) C(10) C(9) 115.7(2) yes . . .
O(3) C(10) C(11) 124.2(2) yes . . .
C(9) C(10) C(11) 120.1(2) yes . . .
C(6) C(11) C(10) 120.0(3) yes . . .
C(5) C(12) C(13) 117.6(2) yes . . .
C(5) C(12) C(17) 121.1(2) yes . . .
C(13) C(12) C(17) 121.0(2) yes . . .
C(12) C(13) C(14) 119.4(2) yes . . .
O(4) C(14) C(13) 124.8(2) yes . . .
O(4) C(14) C(15) 114.6(2) yes . . .
C(13) C(14) C(15) 120.6(2) yes . . .
O(5) C(15) C(14) 121.0(2) yes . . .
O(5) C(15) C(16) 119.7(2) yes . . .
C(14) C(15) C(16) 119.3(2) yes . . .
O(6) C(16) C(15) 114.4(2) yes . . .
O(6) C(16) C(17) 125.2(2) yes . . .
C(15) C(16) C(17) 120.4(2) yes . . .
C(12) C(17) C(16) 119.3(3) yes . . .
Rh(1) C(24) C(25) 71.5(2) yes . . .
Rh(1) C(24) C(31) 111.0(2) yes . . .
C(25) C(24) C(31) 124.3(3) yes . . .
Rh(1) C(25) C(24) 72.3(2) yes . . .
Rh(1) C(25) C(26) 108.1(2) yes . . .
C(24) C(25) C(26) 126.5(3) yes . . .
C(25) C(26) C(27) 112.9(3) yes . . .
C(26) C(27) C(28) 113.0(2) yes . . .
Rh(1) C(28) C(27) 113.6(2) yes . . .
Rh(1) C(28) C(29) 70.03(18) yes . . .
C(27) C(28) C(29) 124.0(3) yes . . .
Rh(1) C(29) C(28) 71.27(18) yes . . .
Rh(1) C(29) C(30) 109.8(2) yes . . .
C(28) C(29) C(30) 125.7(3) yes . . .
C(29) C(30) C(31) 114.2(3) yes . . .
C(24) C(31) C(30) 112.1(3) yes . . .
N(1) C(2) H(1) 124.1 no . . .
C(3) C(2) H(1) 129.5 no . . .
N(2) C(3) H(2) 120.4 no . . .
C(2) C(3) H(2) 132.3 no . . .
N(1) C(4) H(3) 106.1 no . . .
N(1) C(4) H(4) 110.8 no . . .
C(6) C(4) H(3) 110.4 no . . .
C(6) C(4) H(4) 109.2 no . . .
H(3) C(4) H(4) 106.6 no . . .
N(2) C(5) H(5) 105.1 no . . .
N(2) C(5) H(6) 107.8 no . . .
C(12) C(5) H(5) 111.0 no . . .
C(12) C(5) H(6) 110.9 no . . .
H(5) C(5) H(6) 107.4 no . . .
C(6) C(7) H(7) 120.4 no . . .
C(8) C(7) H(7) 119.6 no . . .
C(6) C(11) H(8) 121.8 no . . .
C(10) C(11) H(8) 118.2 no . . .
C(12) C(13) H(9) 117.6 no . . .
C(14) C(13) H(9) 122.9 no . . .
C(12) C(17) H(10) 117.4 no . . .
C(16) C(17) H(10) 122.8 no . . .
O(1) C(18) H(11) 112.0 no . . .
O(1) C(18) H(12) 105.2 no . . .
O(1) C(18) H(13) 112.8 no . . .
H(11) C(18) H(12) 109.5 no . . .
H(11) C(18) H(13) 107.6 no . . .
H(12) C(18) H(13) 109.7 no . . .
O(2) C(19) H(14) 112.8 no . . .
O(2) C(19) H(15) 105.4 no . . .
O(2) C(19) H(26) 109.6 no . . .
H(14) C(19) H(15) 111.8 no . . .
H(14) C(19) H(26) 108.1 no . . .
H(15) C(19) H(26) 109.1 no . . .
O(3) C(20) H(16) 104.6 no . . .
O(3) C(20) H(17) 110.6 no . . .
O(3) C(20) H(27) 109.5 no . . .
H(16) C(20) H(17) 108.4 no . . .
H(16) C(20) H(27) 113.5 no . . .
H(17) C(20) H(27) 110.0 no . . .
O(4) C(21) H(20) 105.6 no . . .
O(4) C(21) H(21) 107.4 no . . .
O(4) C(21) H(39) 110.4 no . . .
H(20) C(21) H(21) 110.3 no . . .
H(20) C(21) H(39) 113.1 no . . .
H(21) C(21) H(39) 109.9 no . . .
O(5) C(22) H(30) 108.3 no . . .
O(5) C(22) H(31) 111.2 no . . .
O(5) C(22) H(40) 106.7 no . . .
H(30) C(22) H(31) 111.4 no . . .
H(30) C(22) H(40) 110.2 no . . .
H(31) C(22) H(40) 108.9 no . . .
O(6) C(23) H(18) 107.8 no . . .
O(6) C(23) H(28) 110.9 no . . .
O(6) C(23) H(29) 106.2 no . . .
H(18) C(23) H(28) 111.0 no . . .
H(18) C(23) H(29) 111.9 no . . .
H(28) C(23) H(29) 109.0 no . . .
Rh(1) C(24) H(23) 104.5 no . . .
C(25) C(24) H(23) 119.0 no . . .
C(31) C(24) H(23) 114.0 no . . .
Rh(1) C(25) H(22) 104.4 no . . .
C(24) C(25) H(22) 116.6 no . . .
C(26) C(25) H(22) 114.8 no . . .
C(25) C(26) H(19) 111.2 no . . .
C(25) C(26) H(32) 108.1 no . . .
C(27) C(26) H(19) 109.1 no . . .
C(27) C(26) H(32) 112.0 no . . .
H(19) C(26) H(32) 103.0 no . . .
C(26) C(27) H(33) 108.6 no . . .
C(26) C(27) H(34) 107.9 no . . .
C(28) C(27) H(33) 110.1 no . . .
C(28) C(27) H(34) 110.3 no . . .
H(33) C(27) H(34) 106.8 no . . .
Rh(1) C(28) H(38) 107.7 no . . .
C(27) C(28) H(38) 114.6 no . . .
C(29) C(28) H(38) 116.6 no . . .
Rh(1) C(29) H(25) 110.0 no . . .
C(28) C(29) H(25) 116.6 no . . .
C(30) C(29) H(25) 113.4 no . . .
C(29) C(30) H(24) 110.3 no . . .
C(29) C(30) H(37) 109.5 no . . .
C(31) C(30) H(24) 113.6 no . . .
C(31) C(30) H(37) 105.9 no . . .
H(24) C(30) H(37) 102.6 no . . .
C(24) C(31) H(35) 111.1 no . . .
C(24) C(31) H(36) 109.7 no . . .
C(30) C(31) H(35) 108.8 no . . .
C(30) C(31) H(36) 109.9 no . . .
H(35) C(31) H(36) 105.0 no . . .

loop_
_geom_bond_atom_site_label_1
_geom_bond_atom_site_label_2
_geom_bond_distance
_geom_bond_publ_flag
_geom_bond_site_symmetry_1
_geom_bond_site_symmetry_2
Rh(1) Cl(1) 2.3946(7) yes . .
Rh(1) C(1) 2.026(3) yes . .
Rh(1) C(24) 2.211(3) yes . .
Rh(1) C(25) 2.202(3) yes . .
Rh(1) C(28) 2.119(3) yes . .
Rh(1) C(29) 2.102(3) yes . .
O(1) C(8) 1.363(3) yes . .
O(1) C(18) 1.434(4) yes . .
O(2) C(9) 1.380(3) yes . .
O(2) C(19) 1.441(4) yes . .
O(3) C(10) 1.372(3) yes . .
O(3) C(20) 1.427(4) yes . .
O(4) C(14) 1.372(3) yes . .
O(4) C(21) 1.431(3) yes . .
O(5) C(15) 1.374(3) yes . .
O(5) C(22) 1.428(4) yes . .
O(6) C(16) 1.367(3) yes . .
O(6) C(23) 1.423(4) yes . .
N(1) C(1) 1.356(4) yes . .
N(1) C(2) 1.392(4) yes . .
N(1) C(4) 1.468(4) yes . .
N(2) C(1) 1.351(4) yes . .
N(2) C(3) 1.388(4) yes . .
N(2) C(5) 1.466(4) yes . .
C(2) C(3) 1.340(4) yes . .
C(4) C(6) 1.504(4) yes . .
C(5) C(12) 1.509(4) yes . .
C(6) C(7) 1.391(4) yes . .
C(6) C(11) 1.377(4) yes . .
C(7) C(8) 1.395(4) yes . .
C(8) C(9) 1.399(4) yes . .
C(9) C(10) 1.394(4) yes . .
C(10) C(11) 1.395(4) yes . .
C(12) C(13) 1.391(4) yes . .
C(12) C(17) 1.393(4) yes . .
C(13) C(14) 1.381(4) yes . .
C(14) C(15) 1.396(4) yes . .
C(15) C(16) 1.404(4) yes . .
C(16) C(17) 1.383(4) yes . .
C(24) C(25) 1.373(5) yes . .
C(24) C(31) 1.516(5) yes . .
C(25) C(26) 1.506(4) yes . .
C(26) C(27) 1.533(5) yes . .
C(27) C(28) 1.516(5) yes . .
C(28) C(29) 1.399(5) yes . .
C(29) C(30) 1.511(5) yes . .
C(30) C(31) 1.527(5) yes . .
C(2) H(1) 0.940 no . .
C(3) H(2) 0.923 no . .
C(4) H(3) 1.021 no . .
C(4) H(4) 0.999 no . .
C(5) H(5) 0.982 no . .
C(5) H(6) 1.013 no . .
C(7) H(7) 0.969 no . .
C(11) H(8) 0.950 no . .
C(13) H(9) 0.958 no . .
C(17) H(10) 0.953 no . .
C(18) H(11) 1.032 no . .
C(18) H(12) 0.995 no . .
C(18) H(13) 1.006 no . .
C(19) H(14) 0.959 no . .
C(19) H(15) 1.064 no . .
C(19) H(26) 0.886 no . .
C(20) H(16) 1.034 no . .
C(20) H(17) 1.024 no . .
C(20) H(27) 0.959 no . .
C(21) H(20) 0.998 no . .
C(21) H(21) 1.003 no . .
C(21) H(39) 0.951 no . .
C(22) H(30) 0.989 no . .
C(22) H(31) 0.969 no . .
C(22) H(40) 0.981 no . .
C(23) H(18) 0.981 no . .
C(23) H(28) 1.018 no . .
C(23) H(29) 0.911 no . .
C(24) H(23) 0.930 no . .
C(25) H(22) 0.972 no . .
C(26) H(19) 1.022 no . .
C(26) H(32) 0.976 no . .
C(27) H(33) 0.938 no . .
C(27) H(34) 1.083 no . .
C(28) H(38) 0.980 no . .
C(29) H(25) 0.957 no . .
C(30) H(24) 0.999 no . .
C(30) H(37) 0.986 no . .
C(31) H(35) 1.038 no . .
C(31) H(36) 0.994 no . .

loop_
_geom_torsion_atom_site_label_1
_geom_torsion_atom_site_label_2
_geom_torsion_atom_site_label_3
_geom_torsion_atom_site_label_4
_geom_torsion
_geom_torsion_publ_flag
_geom_torsion_site_symmetry_1
_geom_torsion_site_symmetry_2
_geom_torsion_site_symmetry_3
_geom_torsion_site_symmetry_4
Cl(1) Rh(1) C(1) N(1) -97.1(2) ? . . . .
Cl(1) Rh(1) C(1) N(2) 82.9(2) ? . . . .
Cl(1) Rh(1) C(24) C(25) 89.19(18) ? . . . .
Cl(1) Rh(1) C(24) C(31) -150.3(2) ? . . . .
Cl(1) Rh(1) C(25) C(24) -92.26(18) ? . . . .
Cl(1) Rh(1) C(25) C(26) 144.2(2) ? . . . .
Cl(1) Rh(1) C(28) C(27) -56.8(5) ? . . . .
Cl(1) Rh(1) C(28) C(29) -176.1(2) ? . . . .
Cl(1) Rh(1) C(29) C(28) 177.62(18) ? . . . .
Cl(1) Rh(1) C(29) C(30) 55.4(3) ? . . . .
C(1) Rh(1) C(24) C(25) -176.5(3) ? . . . .
C(1) Rh(1) C(24) C(31) -56.0(4) ? . . . .
C(24) Rh(1) C(1) N(1) 167.9(2) ? . . . .
C(24) Rh(1) C(1) N(2) -12.1(5) ? . . . .
C(1) Rh(1) C(25) C(24) 176.1(3) ? . . . .
C(1) Rh(1) C(25) C(26) 52.6(5) ? . . . .
C(25) Rh(1) C(1) N(1) -5.1(5) ? . . . .
C(25) Rh(1) C(1) N(2) 174.9(3) ? . . . .
C(1) Rh(1) C(28) C(27) -157.2(2) ? . . . .
C(1) Rh(1) C(28) C(29) 83.5(2) ? . . . .
C(28) Rh(1) C(1) N(1) 68.5(2) ? . . . .
C(28) Rh(1) C(1) N(2) -111.5(2) ? . . . .
C(1) Rh(1) C(29) C(28) -97.5(2) ? . . . .
C(1) Rh(1) C(29) C(30) 140.3(2) ? . . . .
C(29) Rh(1) C(1) N(1) 107.0(2) ? . . . .
C(29) Rh(1) C(1) N(2) -73.0(2) ? . . . .
C(24) Rh(1) C(25) C(26) -123.5(3) ? . . . .
C(25) Rh(1) C(24) C(31) 120.5(3) ? . . . .
C(24) Rh(1) C(28) C(27) 41.7(2) ? . . . .
C(24) Rh(1) C(28) C(29) -77.7(2) ? . . . .
C(28) Rh(1) C(24) C(25) -76.4(2) ? . . . .
C(28) Rh(1) C(24) C(31) 44.1(2) ? . . . .
C(24) Rh(1) C(29) C(28) 99.3(2) ? . . . .
C(24) Rh(1) C(29) C(30) -22.9(2) ? . . . .
C(29) Rh(1) C(24) C(25) -114.5(2) ? . . . .
C(29) Rh(1) C(24) C(31) 6.0(2) ? . . . .
C(25) Rh(1) C(28) C(27) 6.2(2) ? . . . .
C(25) Rh(1) C(28) C(29) -113.2(2) ? . . . .
C(28) Rh(1) C(25) C(24) 100.7(2) ? . . . .
C(28) Rh(1) C(25) C(26) -22.8(2) ? . . . .
C(25) Rh(1) C(29) C(28) 66.4(2) ? . . . .
C(25) Rh(1) C(29) C(30) -55.8(2) ? . . . .
C(29) Rh(1) C(25) C(24) 65.3(2) ? . . . .
C(29) Rh(1) C(25) C(26) -58.3(2) ? . . . .
C(28) Rh(1) C(29) C(30) -122.2(3) ? . . . .
C(29) Rh(1) C(28) C(27) 119.4(3) ? . . . .
C(18) O(1) C(8) C(7) 7.2(5) ? . . . .
C(18) O(1) C(8) C(9) -172.9(3) ? . . . .
C(19) O(2) C(9) C(8) -91.2(3) ? . . . .
C(19) O(2) C(9) C(10) 89.8(3) ? . . . .
C(20) O(3) C(10) C(9) 173.7(2) ? . . . .
C(20) O(3) C(10) C(11) -5.6(4) ? . . . .
C(21) O(4) C(14) C(13) -2.9(4) ? . . . .
C(21) O(4) C(14) C(15) 176.7(2) ? . . . .
C(22) O(5) C(15) C(14) -79.2(3) ? . . . .
C(22) O(5) C(15) C(16) 102.7(3) ? . . . .
C(23) O(6) C(16) C(15) 178.0(2) ? . . . .
C(23) O(6) C(16) C(17) -3.4(4) ? . . . .
C(1) N(1) C(2) C(3) 0.4(3) ? . . . .
C(2) N(1) C(1) Rh(1) 179.97(18) ? . . . .
C(2) N(1) C(1) N(2) -0.0(2) ? . . . .
C(1) N(1) C(4) C(6) 106.9(3) ? . . . .
C(4) N(1) C(1) Rh(1) 1.6(4) ? . . . .
C(4) N(1) C(1) N(2) -178.4(2) ? . . . .
C(2) N(1) C(4) C(6) -71.2(3) ? . . . .
C(4) N(1) C(2) C(3) 178.7(2) ? . . . .
C(1) N(2) C(3) C(2) 0.5(3) ? . . . .
C(3) N(2) C(1) Rh(1) 179.7(2) ? . . . .
C(3) N(2) C(1) N(1) -0.3(3) ? . . . .
C(1) N(2) C(5) C(12) -128.9(3) ? . . . .
C(5) N(2) C(1) Rh(1) 3.7(3) ? . . . .
C(5) N(2) C(1) N(1) -176.3(2) ? . . . .
C(3) N(2) C(5) C(12) 55.7(3) ? . . . .
C(5) N(2) C(3) C(2) 176.4(2) ? . . . .
N(1) C(2) C(3) N(2) -0.5(3) ? . . . .
N(1) C(4) C(6) C(7) 157.0(2) ? . . . .
N(1) C(4) C(6) C(11) -27.5(4) ? . . . .
N(2) C(5) C(12) C(13) -142.8(3) ? . . . .
N(2) C(5) C(12) C(17) 43.6(4) ? . . . .
C(4) C(6) C(7) C(8) 174.7(3) ? . . . .
C(4) C(6) C(11) C(10) -175.0(3) ? . . . .
C(7) C(6) C(11) C(10) 0.3(5) ? . . . .
C(11) C(6) C(7) C(8) -0.7(5) ? . . . .
C(6) C(7) C(8) O(1) -179.1(3) ? . . . .
C(6) C(7) C(8) C(9) 1.1(5) ? . . . .
O(1) C(8) C(9) O(2) 0.1(3) ? . . . .
O(1) C(8) C(9) C(10) 179.1(3) ? . . . .
C(7) C(8) C(9) O(2) 180.0(3) ? . . . .
C(7) C(8) C(9) C(10) -1.0(5) ? . . . .
O(2) C(9) C(10) O(3) 0.2(4) ? . . . .
O(2) C(9) C(10) C(11) 179.6(3) ? . . . .
C(8) C(9) C(10) O(3) -178.7(3) ? . . . .
C(8) C(9) C(10) C(11) 0.6(5) ? . . . .
O(3) C(10) C(11) C(6) 179.0(3) ? . . . .
C(9) C(10) C(11) C(6) -0.3(5) ? . . . .
C(5) C(12) C(13) C(14) -172.2(3) ? . . . .
C(5) C(12) C(17) C(16) 172.0(3) ? . . . .
C(13) C(12) C(17) C(16) -1.4(5) ? . . . .
C(17) C(12) C(13) C(14) 1.4(5) ? . . . .
C(12) C(13) C(14) O(4) 178.8(3) ? . . . .
C(12) C(13) C(14) C(15) -0.8(5) ? . . . .
O(4) C(14) C(15) O(5) 2.5(4) ? . . . .
O(4) C(14) C(15) C(16) -179.4(2) ? . . . .
C(13) C(14) C(15) O(5) -177.9(3) ? . . . .
C(13) C(14) C(15) C(16) 0.2(4) ? . . . .
O(5) C(15) C(16) O(6) -3.4(4) ? . . . .
O(5) C(15) C(16) C(17) 177.9(3) ? . . . .
C(14) C(15) C(16) O(6) 178.5(3) ? . . . .
C(14) C(15) C(16) C(17) -0.2(4) ? . . . .
O(6) C(16) C(17) C(12) -177.7(3) ? . . . .
C(15) C(16) C(17) C(12) 0.8(5) ? . . . .
Rh(1) C(24) C(25) C(26) 99.7(3) ? . . . .
Rh(1) C(24) C(31) C(30) 12.1(3) ? . . . .
C(25) C(24) C(31) C(30) 93.5(4) ? . . . .
C(31) C(24) C(25) Rh(1) -103.2(3) ? . . . .
C(31) C(24) C(25) C(26) -3.5(5) ? . . . .
Rh(1) C(25) C(26) C(27) 36.0(3) ? . . . .
C(24) C(25) C(26) C(27) -44.9(5) ? . . . .
C(25) C(26) C(27) C(28) -32.5(4) ? . . . .
C(26) C(27) C(28) Rh(1) 11.9(4) ? . . . .
C(26) C(27) C(28) C(29) 92.9(4) ? . . . .
Rh(1) C(28) C(29) C(30) 101.4(3) ? . . . .
C(27) C(28) C(29) Rh(1) -105.6(3) ? . . . .
C(27) C(28) C(29) C(30) -4.2(5) ? . . . .
Rh(1) C(29) C(30) C(31) 37.4(3) ? . . . .
C(28) C(29) C(30) C(31) -43.3(4) ? . . . .
C(29) C(30) C(31) C(24) -32.7(4) ? . . . .
